data_7711699
loop_
_publ_author_name
'Li, Xiao-Lei'
'Ma, Zhifang'
'Wu, Jinjiang'
'Zhou, Quan'
'Tang, Jinkui'

_publ_section_title
;
 Enhancing magnetic relaxation through subcomponent self-assembly from a
 Dy2 to Dy4 grid
;
_journal_name_full 'Dalton Transactions'
_journal_paper_doi 10.1039/D2DT02996K
_journal_year 2022
_chemical_formula_moiety 'C50 H58 Dy2 N12 O18, 2(H2 O), 2(C H4 O), 6[H2O]'
_chemical_formula_sum 'C52 H82 Dy2 N12 O28'
_chemical_formula_weight 1648.29
_space_group_crystal_system monoclinic
_space_group_IT_number 15
_space_group_name_Hall '-I 2yc'
_space_group_name_H-M_alt 'I 1 2/c 1'
_atom_sites_solution_hydrogens mixed
_audit_creation_date 2022-10-19
_audit_creation_method
;
Olex2 1.5
(compiled 2022.04.07 svn.rca3783a0 for OlexSys, GUI svn.r6498)
;
_audit_update_record
;
2022-10-20 deposited with the CCDC.	2022-10-25 downloaded from the CCDC.
;
_cell_angle_alpha 90
_cell_angle_beta 108.776(4)
_cell_angle_gamma 90
_cell_formula_units_Z 4
_cell_length_a 20.4197(13)
_cell_length_b 15.2284(10)
_cell_length_c 24.1517(13)
_cell_measurement_reflns_used 9957
_cell_measurement_temperature 273.15
_cell_measurement_theta_max 26.108
_cell_measurement_theta_min 2.205
_cell_volume 7110.5(8)
_computing_cell_refinement 'SAINT v8.34A (Bruker, 2013)'
_computing_data_collection 'SAINT v8.34A (Bruker, 2013)'
_computing_data_reduction 'SAINT v8.34A (Bruker, 2013)'
_computing_molecular_graphics 'Olex2 1.5 (Dolomanov et al., 2009)'
_computing_publication_material 'Olex2 1.5 (Dolomanov et al., 2009)'
_computing_structure_refinement 'SHELXL 2019/2 (Sheldrick, 2015)'
_computing_structure_solution 'SHELXT 2018/2 (Sheldrick, 2018)'
_diffrn_ambient_temperature 273.15
_diffrn_measured_fraction_theta_full 0.999
_diffrn_measured_fraction_theta_max 0.997
_diffrn_measurement_device_type 'CCD area detector'
_diffrn_measurement_method 'phi and omega scans'
_diffrn_radiation_monochromator graphite
_diffrn_radiation_type MoK\a
_diffrn_radiation_wavelength 0.71073
_diffrn_reflns_av_R_equivalents 0.0395
_diffrn_reflns_av_unetI/netI 0.0444
_diffrn_reflns_Laue_measured_fraction_full 0.999
_diffrn_reflns_Laue_measured_fraction_max 0.997
_diffrn_reflns_limit_h_max 25
_diffrn_reflns_limit_h_min -23
_diffrn_reflns_limit_k_max 17
_diffrn_reflns_limit_k_min -18
_diffrn_reflns_limit_l_max 26
_diffrn_reflns_limit_l_min -29
_diffrn_reflns_number 21851
_diffrn_reflns_point_group_measured_fraction_full 0.999
_diffrn_reflns_point_group_measured_fraction_max 0.997
_diffrn_reflns_theta_full 25.242
_diffrn_reflns_theta_max 26.116
_diffrn_reflns_theta_min 1.607
_diffrn_source_current 30.0
_diffrn_source_power 1.35
_diffrn_source_voltage 45.0
_exptl_absorpt_coefficient_mu 2.171
_exptl_absorpt_correction_T_max 0.7453
_exptl_absorpt_correction_T_min 0.5972
_exptl_absorpt_correction_type multi-scan
_exptl_absorpt_process_details
;
SADABS-2012/1 (Bruker,2012) was used for absorption correction.
wR2(int) was 0.0690 before and 0.0477 after correction.
The Ratio of minimum to maximum transmission is 0.8013.
The \l/2 correction factor is 0.0015.
;
_exptl_crystal_colour yellow
_exptl_crystal_colour_primary yellow
_exptl_crystal_density_diffrn 1.540
_exptl_crystal_description block
_exptl_crystal_F_000 3336
_exptl_crystal_size_max 0.14
_exptl_crystal_size_mid 0.12
_exptl_crystal_size_min 0.1
_refine_diff_density_max 2.295
_refine_diff_density_min -0.585
_refine_diff_density_rms 0.126
_refine_ls_extinction_method none
_refine_ls_goodness_of_fit_ref 1.036
_refine_ls_hydrogen_treatment mixed
_refine_ls_matrix_type full
_refine_ls_number_parameters 401
_refine_ls_number_reflns 7063
_refine_ls_number_restraints 17
_refine_ls_restrained_S_all 1.047
_refine_ls_R_factor_all 0.0447
_refine_ls_R_factor_gt 0.0365
_refine_ls_shift/su_max 0.001
_refine_ls_shift/su_mean 0.000
_refine_ls_structure_factor_coef Fsqd
_refine_ls_weighting_details 'w=1/[\s^2^(Fo^2^)+(0.0610P)^2^] where P=(Fo^2^+2Fc^2^)/3'
_refine_ls_weighting_scheme calc
_refine_ls_wR_factor_gt 0.0962
_refine_ls_wR_factor_ref 0.1004
_reflns_Friedel_coverage 0.000
_reflns_number_gt 5895
_reflns_number_total 7063
_reflns_threshold_expression 'I > 2\s(I)'
_cod_data_source_file d2dt02996k2.cif
_cod_data_source_block Dy2-1
_cod_database_code 7711699
_shelx_shelxl_version_number 2019/2
_shelx_space_group_comment
;
The symmetry employed for this shelxl refinement is uniquely defined
by the following loop, which should always be used as a source of
symmetry information in preference to the above space-group names.
They are only intended as comments.
;
_olex2_refinement_description
;
1. Fixed Uiso
 At 1.2 times of:
  All C(H) groups, All N(H) groups
 At 1.5 times of:
  All C(H,H,H) groups, All O(H) groups, All O(H,H) groups
2. Restrained distances
 O10-C26
 1.4 with sigma of 0.02
 O4-H4
 0.85 with sigma of 0.01
 Dy1-H4
 2.948477 with sigma of 0.02
 C25-H4
 1.915054 with sigma of 0.02
3. Rigid bond restraints
 O4, C25
 with sigma for 1-2 distances of 0.005 and sigma for 1-3 distances of 0.01
4. Uiso/Uaniso restraints and constraints
O4 \\sim C25: within 3.8A with sigma of 0.01 and sigma for terminal atoms of
0.02 within 3.8A
O10 \\sim C26: within 2A with sigma of 0.01 and sigma for terminal atoms of
0.02 within 2A
5.a Everything fixed:
 O10, H10A
5.b Free rotating group:
 O9(H9A,H9B)
5.c Aromatic/amide H refined with riding coordinates:
 N3(H3), N5(H5), C3(H3A), C4(H4A), C5(H5A), C8(H8), C10(H10), C12(H12),
 C13(H13), C15(H15), C16(H16), C17(H17)
5.d Idealised Me refined as rotating group:
 C1(H1A,H1B,H1C), C20(H20A,H20B,H20C), C22(H22A,H22B,H22C), C24(H24A,H24B,
 H24C), C25(H25A,H25B,H25C), C26(H26A,H26B,H26C)
5.e Idealised tetrahedral OH refined as rotating group:
 O7(H7)
;
_smtbx_masks_special_details
;
A solvent mask was calculated and 260 electrons were 
found in a volume of 1370\%A^3^ in 2 voids per unit cell. 
This is consistent with the presence of 
6[H2O] per Asymmetric Unit 
which account for 240 electrons 
per unit cell.
;
_smtbx_masks_void_probe_radius 1.2
_smtbx_masks_void_truncation_radius 1.2
_olex2_submission_special_instructions 'No special instructions were received'

loop_
_space_group_symop_operation_xyz
'x, y, z'
'-x, y, -z+1/2'
'x+1/2, y+1/2, z+1/2'
'-x+1/2, y+1/2, -z+1'
'-x, -y, -z'
'x, -y, z-1/2'
'-x+1/2, -y+1/2, -z+1/2'
'x+1/2, -y+1/2, z'

loop_
_atom_site_label
_atom_site_type_symbol
_atom_site_fract_x
_atom_site_fract_y
_atom_site_fract_z
_atom_site_U_iso_or_equiv
_atom_site_adp_type
_atom_site_occupancy
_atom_site_site_symmetry_order
_atom_site_calc_flag
_atom_site_refinement_flags_posn
_atom_site_refinement_flags_adp
_atom_site_refinement_flags_occupancy
_atom_site_disorder_assembly
_atom_site_disorder_group
Dy1 Dy 0.08131(2) 0.47661(2) -0.03073(2) 0.01939(8) Uani 1 1 d D . . . .
O1 O 0.04289(13) 0.34701(17) -0.01330(12) 0.0234(6) Uani 1 1 d . . . . .
O2 O -0.05259(14) 0.48362(16) -0.05200(12) 0.0212(6) Uani 1 1 d . . . . .
O3 O -0.01109(15) 0.45427(19) -0.12289(13) 0.0278(6) Uani 1 1 d . . . . .
O4 O 0.04167(14) 0.62482(17) -0.04772(13) 0.0250(6) Uani 1 1 d D U . . .
H4 H 0.0260(18) 0.6483(17) -0.0219(8) 0.038 Uiso 1 1 d D U . . .
O5 O 0.13092(17) 0.53619(18) -0.10373(15) 0.0332(7) Uani 1 1 d . . . . .
O6 O 0.13788(14) 0.39408(18) -0.08849(13) 0.0287(7) Uani 1 1 d . . . . .
O7 O 0.49992(16) 0.5452(2) 0.18187(16) 0.0390(8) Uani 1 1 d . . . . .
H7 H 0.464353 0.569342 0.161667 0.058 Uiso 1 1 calc R U . . .
O8 O 0.62310(18) 0.4880(2) 0.23942(18) 0.0495(10) Uani 1 1 d . . . . .
O11 O -0.05255(15) 0.22694(18) -0.05506(13) 0.0308(7) Uani 1 1 d . . . . .
N1 N 0.18056(16) 0.3885(2) 0.03882(15) 0.0249(8) Uani 1 1 d . . . . .
N2 N 0.18607(16) 0.5632(2) 0.02581(16) 0.0249(7) Uani 1 1 d . . . . .
N3 N 0.24056(17) 0.4349(2) 0.06787(17) 0.0315(8) Uani 1 1 d . . . . .
H3 H 0.276190 0.407271 0.089881 0.038 Uiso 1 1 calc R U . . .
N4 N 0.24314(16) 0.7021(2) 0.05125(16) 0.0277(8) Uani 1 1 d . . . . .
N5 N 0.35484(16) 0.7129(2) 0.11122(15) 0.0259(8) Uani 1 1 d . . . . .
H5 H 0.349792 0.768944 0.108280 0.031 Uiso 1 1 calc R U . . .
N6 N 0.41769(17) 0.6767(2) 0.14210(15) 0.0263(8) Uani 1 1 d . . . . .
C1 C -0.1059(2) 0.1647(3) -0.0786(2) 0.0385(11) Uani 1 1 d . . . . .
H1A H -0.095277 0.130335 -0.107890 0.058 Uiso 1 1 calc R U . . .
H1B H -0.148966 0.194791 -0.095773 0.058 Uiso 1 1 calc R U . . .
H1C H -0.109510 0.126822 -0.047901 0.058 Uiso 1 1 calc R U . . .
C2 C 0.0129(2) 0.1968(3) -0.02716(19) 0.0276(9) Uani 1 1 d . . . . .
C3 C 0.0320(2) 0.1096(3) -0.0195(2) 0.0365(11) Uani 1 1 d . . . . .
H3A H -0.000776 0.065845 -0.034234 0.044 Uiso 1 1 calc R U . . .
C4 C 0.1007(3) 0.0874(3) 0.0104(3) 0.0442(13) Uani 1 1 d . . . . .
H4A H 0.113155 0.028516 0.016130 0.053 Uiso 1 1 calc R U . . .
C5 C 0.1499(2) 0.1508(3) 0.0315(2) 0.0390(12) Uani 1 1 d . . . . .
H5A H 0.195257 0.134631 0.051542 0.047 Uiso 1 1 calc R U . . .
C6 C 0.1323(2) 0.2412(3) 0.02302(19) 0.0284(10) Uani 1 1 d . . . . .
C7 C 0.0630(2) 0.2647(2) -0.00612(18) 0.0233(9) Uani 1 1 d . . . . .
C8 C 0.1859(2) 0.3041(3) 0.0468(2) 0.0303(10) Uani 1 1 d . . . . .
H8 H 0.228531 0.282613 0.070009 0.036 Uiso 1 1 calc R U . . .
C9 C 0.2433(2) 0.5232(2) 0.06172(19) 0.0238(9) Uani 1 1 d . . . . .
C10 C 0.1909(2) 0.6513(3) 0.0238(2) 0.0288(10) Uani 1 1 d . . . . .
H10 H 0.151851 0.679928 -0.000293 0.035 Uiso 1 1 calc R U . . .
C11 C 0.3010(2) 0.6587(3) 0.08551(18) 0.0251(9) Uani 1 1 d . . . . .
C12 C 0.3028(2) 0.5690(3) 0.09241(19) 0.0263(9) Uani 1 1 d . . . . .
H12 H 0.341857 0.540412 0.116424 0.032 Uiso 1 1 calc R U . . .
C13 C 0.46849(19) 0.7301(3) 0.16324(18) 0.0259(9) Uani 1 1 d . . . . .
H13 H 0.461558 0.790260 0.157520 0.031 Uiso 1 1 calc R U . . .
C14 C 0.5367(2) 0.6967(3) 0.19605(19) 0.0279(9) Uani 1 1 d . . . . .
C15 C 0.5913(2) 0.7560(3) 0.21954(19) 0.0335(10) Uani 1 1 d . . . . .
H15 H 0.582813 0.815986 0.215207 0.040 Uiso 1 1 calc R U . . .
C16 C 0.6572(2) 0.7268(3) 0.2489(2) 0.0369(11) Uani 1 1 d . . . . .
H16 H 0.693020 0.766651 0.263757 0.044 Uiso 1 1 calc R U . . .
C17 C 0.6696(2) 0.6365(3) 0.2560(2) 0.0345(11) Uani 1 1 d . . . . .
H17 H 0.714128 0.616502 0.275501 0.041 Uiso 1 1 calc R U . . .
C18 C 0.5500(2) 0.6069(3) 0.20399(19) 0.0311(10) Uani 1 1 d . . . . .
C19 C 0.6171(2) 0.5771(3) 0.2346(2) 0.0332(10) Uani 1 1 d . . . . .
C20 C 0.6902(3) 0.4523(4) 0.2645(3) 0.0492(14) Uani 1 1 d . . . . .
H20A H 0.719432 0.471792 0.242738 0.074 Uiso 1 1 calc R U . . .
H20B H 0.687564 0.389365 0.263414 0.074 Uiso 1 1 calc R U . . .
H20C H 0.709166 0.471569 0.304331 0.074 Uiso 1 1 calc R U . . .
C21 C 0.1504(2) 0.4607(3) -0.1146(2) 0.0313(10) Uani 1 1 d . . . . .
C22 C 0.1877(4) 0.4494(4) -0.1579(3) 0.0609(18) Uani 1 1 d . . . . .
H22A H 0.154842 0.438567 -0.195876 0.091 Uiso 1 1 calc R U . . .
H22B H 0.218889 0.400539 -0.146668 0.091 Uiso 1 1 calc R U . . .
H22C H 0.213346 0.501755 -0.159155 0.091 Uiso 1 1 calc R U . . .
C23 C -0.0618(2) 0.4628(3) -0.10503(19) 0.0244(9) Uani 1 1 d . . . . .
C24 C -0.1343(2) 0.4479(4) -0.1450(2) 0.0437(12) Uani 1 1 d . . . . .
H24A H -0.148965 0.389782 -0.139079 0.066 Uiso 1 1 calc R U . . .
H24B H -0.135679 0.454332 -0.184896 0.066 Uiso 1 1 calc R U . . .
H24C H -0.164720 0.490187 -0.136570 0.066 Uiso 1 1 calc R U . . .
C25 C 0.0023(3) 0.6648(4) -0.1028(3) 0.0696(18) Uani 1 1 d D U . . .
H25A H 0.023636 0.651331 -0.131858 0.104 Uiso 1 1 calc R U . . .
H25B H 0.001331 0.727360 -0.097974 0.104 Uiso 1 1 calc R U . . .
H25C H -0.044068 0.642387 -0.115008 0.104 Uiso 1 1 calc R U . . .
O9 O 0.1691(2) 0.6901(2) -0.14218(19) 0.0539(10) Uani 1 1 d G . . . .
H9A H 0.163188 0.639074 -0.130469 0.081 Uiso 1 1 d G U . . .
H9B H 0.183868 0.681182 -0.170800 0.081 Uiso 1 1 d G U . . .
O10 O 0.369690 0.352260 0.117690 0.048 Uani 1 1 d D U . . .
H10A H 0.365210 0.299580 0.122540 0.071 Uiso 1 1 d . U . . .
C26 C 0.4012(5) 0.3646(6) 0.0737(4) 0.122(3) Uani 1 1 d D U . . .
H26A H 0.392706 0.314155 0.048525 0.184 Uiso 1 1 calc R U . . .
H26B H 0.450156 0.372268 0.091649 0.184 Uiso 1 1 calc R U . . .
H26C H 0.382060 0.415844 0.051050 0.184 Uiso 1 1 calc R U . . .

loop_
_atom_site_aniso_label
_atom_site_aniso_U_11
_atom_site_aniso_U_22
_atom_site_aniso_U_33
_atom_site_aniso_U_23
_atom_site_aniso_U_13
_atom_site_aniso_U_12
Dy1 0.01907(12) 0.01198(11) 0.02643(13) -0.00061(7) 0.00636(9) -0.00171(7)
O1 0.0244(14) 0.0132(13) 0.0317(16) -0.0002(11) 0.0079(13) -0.0010(11)
O2 0.0210(14) 0.0149(14) 0.0242(15) 0.0019(11) 0.0022(12) -0.0014(11)
O3 0.0281(16) 0.0290(15) 0.0273(16) -0.0029(13) 0.0103(14) -0.0022(13)
O4 0.0238(14) 0.0181(14) 0.0329(16) -0.0004(12) 0.0088(13) -0.0007(12)
O5 0.0451(19) 0.0215(15) 0.0405(19) -0.0023(13) 0.0245(17) -0.0054(13)
O6 0.0279(15) 0.0231(15) 0.0364(17) -0.0013(13) 0.0123(14) 0.0024(12)
O7 0.0254(16) 0.0253(16) 0.056(2) 0.0022(15) -0.0008(16) -0.0035(13)
O8 0.0307(19) 0.040(2) 0.067(3) 0.0125(18) 0.0008(19) 0.0067(15)
O11 0.0318(16) 0.0188(15) 0.0411(18) -0.0040(13) 0.0106(15) -0.0071(12)
N1 0.0214(17) 0.0163(17) 0.035(2) -0.0017(15) 0.0056(16) -0.0027(14)
N2 0.0193(16) 0.0155(17) 0.039(2) -0.0016(15) 0.0072(16) -0.0014(14)
N3 0.0202(17) 0.0177(18) 0.046(2) 0.0029(17) -0.0037(17) 0.0022(15)
N4 0.0205(17) 0.0173(17) 0.043(2) 0.0044(15) 0.0064(17) -0.0017(14)
N5 0.0187(16) 0.0180(17) 0.036(2) 0.0013(15) 0.0020(16) -0.0024(13)
N6 0.0233(17) 0.0265(19) 0.0276(19) 0.0016(15) 0.0060(16) -0.0005(15)
C1 0.037(3) 0.032(3) 0.046(3) -0.010(2) 0.014(2) -0.014(2)
C2 0.036(2) 0.018(2) 0.033(2) -0.0029(18) 0.017(2) -0.0065(18)
C3 0.041(3) 0.016(2) 0.055(3) -0.001(2) 0.018(2) -0.0080(19)
C4 0.048(3) 0.010(2) 0.077(4) 0.009(2) 0.023(3) 0.000(2)
C5 0.035(2) 0.017(2) 0.066(4) 0.011(2) 0.019(3) 0.0059(19)
C6 0.034(2) 0.015(2) 0.038(3) 0.0043(18) 0.013(2) 0.0008(17)
C7 0.030(2) 0.0141(19) 0.028(2) -0.0041(16) 0.0135(19) -0.0022(16)
C8 0.024(2) 0.019(2) 0.043(3) 0.0068(19) 0.004(2) 0.0029(17)
C9 0.021(2) 0.016(2) 0.032(2) 0.0007(16) 0.0051(19) 0.0003(16)
C10 0.0168(19) 0.018(2) 0.045(3) 0.0039(19) -0.0001(19) -0.0017(16)
C11 0.022(2) 0.023(2) 0.029(2) -0.0004(17) 0.0067(18) -0.0033(17)
C12 0.0196(19) 0.019(2) 0.036(2) 0.0007(18) 0.0031(18) 0.0026(17)
C13 0.023(2) 0.021(2) 0.034(2) -0.0001(18) 0.0089(19) -0.0030(17)
C14 0.022(2) 0.030(2) 0.031(2) -0.0004(18) 0.0076(19) -0.0014(18)
C15 0.025(2) 0.038(3) 0.036(3) -0.001(2) 0.007(2) -0.0025(19)
C16 0.021(2) 0.044(3) 0.044(3) -0.003(2) 0.007(2) -0.007(2)
C17 0.018(2) 0.050(3) 0.033(3) 0.002(2) 0.004(2) 0.004(2)
C18 0.026(2) 0.034(2) 0.031(2) -0.0008(19) 0.007(2) -0.0023(19)
C19 0.022(2) 0.040(3) 0.035(3) 0.005(2) 0.006(2) 0.001(2)
C20 0.037(3) 0.050(3) 0.058(4) 0.007(3) 0.012(3) 0.018(2)
C21 0.030(2) 0.032(2) 0.038(3) -0.006(2) 0.019(2) -0.0036(19)
C22 0.093(5) 0.043(3) 0.074(4) -0.009(3) 0.065(4) -0.005(3)
C23 0.025(2) 0.021(2) 0.025(2) 0.0007(17) 0.0058(19) 0.0025(16)
C24 0.029(2) 0.069(4) 0.030(3) -0.010(2) 0.004(2) 0.002(2)
C25 0.090(5) 0.057(4) 0.066(4) 0.016(3) 0.031(4) 0.021(3)
O9 0.067(3) 0.0312(19) 0.071(3) -0.0005(19) 0.033(2) -0.0106(18)
O10 0.041 0.040 0.053 0.011 0.002 0.008
C26 0.152(7) 0.078(5) 0.177(9) 0.019(6) 0.108(7) 0.018(5)

loop_
_atom_type_symbol
_atom_type_description
_atom_type_scat_dispersion_real
_atom_type_scat_dispersion_imag
_atom_type_scat_source
C C 0.0033 0.0016 'International Tables Vol C Tables 4.2.6.8 and 6.1.1.4'
Dy Dy -0.1892 4.4098 'International Tables Vol C Tables 4.2.6.8 and 6.1.1.4'
H H 0.0000 0.0000 'International Tables Vol C Tables 4.2.6.8 and 6.1.1.4'
N N 0.0061 0.0033 'International Tables Vol C Tables 4.2.6.8 and 6.1.1.4'
O O 0.0106 0.0060 'International Tables Vol C Tables 4.2.6.8 and 6.1.1.4'

loop_
_geom_angle_atom_site_label_1
_geom_angle_atom_site_label_2
_geom_angle_atom_site_label_3
_geom_angle
_geom_angle_site_symmetry_1
_geom_angle_site_symmetry_3
_geom_angle_publ_flag
O1 Dy1 O2 82.33(9) . 5_565 ?
O1 Dy1 O2 70.24(8) . . ?
O1 Dy1 O3 80.30(10) . . ?
O1 Dy1 O4 138.93(9) . . ?
O1 Dy1 O5 135.62(10) . . ?
O1 Dy1 O6 84.90(9) . . ?
O1 Dy1 N1 70.22(10) . . ?
O1 Dy1 N2 131.07(11) . . ?
O2 Dy1 O2 67.87(11) 5_565 . ?
O2 Dy1 O3 118.96(9) 5_565 . ?
O2 Dy1 O4 74.78(9) 5_565 . ?
O2 Dy1 O5 142.04(9) 5_565 . ?
O2 Dy1 O6 157.26(10) 5_565 . ?
O2 Dy1 N1 86.46(10) 5_565 . ?
O2 Dy1 N2 78.64(10) 5_565 . ?
O3 Dy1 O2 51.16(9) . . ?
O3 Dy1 O5 76.94(10) . . ?
O3 Dy1 N1 138.11(10) . . ?
O3 Dy1 N2 147.67(10) . . ?
O4 Dy1 O2 69.68(8) . . ?
O4 Dy1 O3 81.66(10) . . ?
O4 Dy1 O5 74.01(9) . . ?
O4 Dy1 O6 126.02(9) . . ?
O4 Dy1 N1 139.64(10) . . ?
O4 Dy1 N2 77.26(10) . . ?
O5 Dy1 O2 119.16(10) . . ?
O5 Dy1 N1 103.95(11) . . ?
O5 Dy1 N2 73.86(11) . . ?
O6 Dy1 O2 124.65(9) . . ?
O6 Dy1 O3 76.97(9) . . ?
O6 Dy1 O5 53.15(10) . . ?
O6 Dy1 N1 71.50(10) . . ?
O6 Dy1 N2 96.01(10) . . ?
N1 Dy1 O2 135.04(9) . . ?
N2 Dy1 O2 137.66(9) . . ?
N2 Dy1 N1 64.00(11) . . ?
C7 O1 Dy1 139.6(2) . . ?
Dy1 O2 Dy1 112.13(11) 5_565 . ?
C23 O2 Dy1 89.7(2) . . ?
C23 O2 Dy1 158.2(3) . 5_565 ?
C23 O3 Dy1 98.9(2) . . ?
Dy1 O4 H4 116.8(14) . . ?
C25 O4 Dy1 127.8(3) . . ?
C25 O4 H4 105.3(14) . . ?
C21 O5 Dy1 92.4(2) . . ?
C21 O6 Dy1 94.6(2) . . ?
C18 O7 H7 109.5 . . ?
C19 O8 C20 117.8(4) . . ?
C2 O11 C1 118.4(3) . . ?
N3 N1 Dy1 116.6(2) . . ?
C8 N1 Dy1 128.9(3) . . ?
C8 N1 N3 114.1(3) . . ?
C9 N2 Dy1 121.4(2) . . ?
C10 N2 Dy1 124.2(3) . . ?
C10 N2 C9 114.4(3) . . ?
N1 N3 H3 119.7 . . ?
C9 N3 N1 120.5(3) . . ?
C9 N3 H3 119.7 . . ?
C10 N4 C11 115.0(3) . . ?
N6 N5 H5 120.6 . . ?
C11 N5 H5 120.6 . . ?
C11 N5 N6 118.8(3) . . ?
C13 N6 N5 117.0(3) . . ?
O11 C1 H1A 109.5 . . ?
O11 C1 H1B 109.5 . . ?
O11 C1 H1C 109.5 . . ?
H1A C1 H1B 109.5 . . ?
H1A C1 H1C 109.5 . . ?
H1B C1 H1C 109.5 . . ?
O11 C2 C3 125.3(4) . . ?
O11 C2 C7 114.0(3) . . ?
C3 C2 C7 120.7(4) . . ?
C2 C3 H3A 120.1 . . ?
C2 C3 C4 119.7(4) . . ?
C4 C3 H3A 120.1 . . ?
C3 C4 H4A 119.5 . . ?
C5 C4 C3 121.1(4) . . ?
C5 C4 H4A 119.5 . . ?
C4 C5 H5A 119.7 . . ?
C4 C5 C6 120.6(4) . . ?
C6 C5 H5A 119.7 . . ?
C5 C6 C8 117.8(4) . . ?
C7 C6 C5 119.0(4) . . ?
C7 C6 C8 123.2(3) . . ?
O1 C7 C2 119.1(4) . . ?
O1 C7 C6 122.0(3) . . ?
C6 C7 C2 118.9(4) . . ?
N1 C8 C6 125.9(4) . . ?
N1 C8 H8 117.0 . . ?
C6 C8 H8 117.0 . . ?
N2 C9 N3 117.3(3) . . ?
N2 C9 C12 122.8(3) . . ?
N3 C9 C12 119.9(4) . . ?
N2 C10 H10 115.6 . . ?
N4 C10 N2 128.7(4) . . ?
N4 C10 H10 115.6 . . ?
N4 C11 C12 122.3(4) . . ?
N5 C11 N4 113.4(3) . . ?
N5 C11 C12 124.3(4) . . ?
C9 C12 H12 121.6 . . ?
C11 C12 C9 116.7(4) . . ?
C11 C12 H12 121.6 . . ?
N6 C13 H13 119.9 . . ?
N6 C13 C14 120.2(4) . . ?
C14 C13 H13 119.9 . . ?
C15 C14 C13 119.4(4) . . ?
C18 C14 C13 121.9(4) . . ?
C18 C14 C15 118.7(4) . . ?
C14 C15 H15 119.4 . . ?
C16 C15 C14 121.2(4) . . ?
C16 C15 H15 119.4 . . ?
C15 C16 H16 120.3 . . ?
C15 C16 C17 119.3(4) . . ?
C17 C16 H16 120.3 . . ?
C16 C17 H17 119.6 . . ?
C19 C17 C16 120.9(4) . . ?
C19 C17 H17 119.6 . . ?
O7 C18 C14 122.2(4) . . ?
O7 C18 C19 117.7(4) . . ?
C14 C18 C19 120.1(4) . . ?
O8 C19 C17 126.0(4) . . ?
O8 C19 C18 114.2(4) . . ?
C17 C19 C18 119.8(4) . . ?
O8 C20 H20A 109.5 . . ?
O8 C20 H20B 109.5 . . ?
O8 C20 H20C 109.5 . . ?
H20A C20 H20B 109.5 . . ?
H20A C20 H20C 109.5 . . ?
H20B C20 H20C 109.5 . . ?
O5 C21 C22 120.9(4) . . ?
O6 C21 O5 119.8(4) . . ?
O6 C21 C22 119.3(4) . . ?
C21 C22 H22A 109.5 . . ?
C21 C22 H22B 109.5 . . ?
C21 C22 H22C 109.5 . . ?
H22A C22 H22B 109.5 . . ?
H22A C22 H22C 109.5 . . ?
H22B C22 H22C 109.5 . . ?
O2 C23 C24 118.7(4) . . ?
O3 C23 O2 120.2(4) . . ?
O3 C23 C24 121.2(4) . . ?
C23 C24 H24A 109.5 . . ?
C23 C24 H24B 109.5 . . ?
C23 C24 H24C 109.5 . . ?
H24A C24 H24B 109.5 . . ?
H24A C24 H24C 109.5 . . ?
H24B C24 H24C 109.5 . . ?
O4 C25 H25A 109.5 . . ?
O4 C25 H25B 109.5 . . ?
O4 C25 H25C 109.5 . . ?
H25A C25 H25B 109.5 . . ?
H25A C25 H25C 109.5 . . ?
H25B C25 H25C 109.5 . . ?
H9A O9 H9B 104.4 . . ?
C26 O10 H10A 109.6 . . ?
O10 C26 H26A 109.5 . . ?
O10 C26 H26B 109.5 . . ?
O10 C26 H26C 109.5 . . ?
H26A C26 H26B 109.5 . . ?
H26A C26 H26C 109.5 . . ?
H26B C26 H26C 109.5 . . ?

loop_
_geom_bond_atom_site_label_1
_geom_bond_atom_site_label_2
_geom_bond_distance
_geom_bond_site_symmetry_2
_geom_bond_publ_flag
Dy1 O1 2.214(3) . ?
Dy1 O2 2.617(3) . ?
Dy1 O2 2.336(3) 5_565 ?
Dy1 O3 2.435(3) . ?
Dy1 O4 2.388(3) . ?
Dy1 O5 2.471(3) . ?
Dy1 O6 2.428(3) . ?
Dy1 N1 2.557(3) . ?
Dy1 N2 2.510(3) . ?
O1 C7 1.312(5) . ?
O2 C23 1.273(5) . ?
O3 C23 1.250(5) . ?
O4 H4 0.864(9) . ?
O4 C25 1.448(6) . ?
O5 C21 1.271(5) . ?
O6 C21 1.263(5) . ?
O7 H7 0.8200 . ?
O7 C18 1.365(5) . ?
O8 C19 1.363(6) . ?
O8 C20 1.417(6) . ?
O11 C1 1.417(5) . ?
O11 C2 1.368(5) . ?
N1 N3 1.392(5) . ?
N1 C8 1.299(5) . ?
N2 C9 1.354(5) . ?
N2 C10 1.347(5) . ?
N3 H3 0.8600 . ?
N3 C9 1.357(5) . ?
N4 C10 1.313(5) . ?
N4 C11 1.375(5) . ?
N5 H5 0.8600 . ?
N5 N6 1.375(4) . ?
N5 C11 1.355(5) . ?
N6 C13 1.287(5) . ?
C1 H1A 0.9600 . ?
C1 H1B 0.9600 . ?
C1 H1C 0.9600 . ?
C2 C3 1.379(6) . ?
C2 C7 1.428(5) . ?
C3 H3A 0.9300 . ?
C3 C4 1.398(7) . ?
C4 H4A 0.9300 . ?
C4 C5 1.369(7) . ?
C5 H5A 0.9300 . ?
C5 C6 1.421(6) . ?
C6 C7 1.409(6) . ?
C6 C8 1.428(6) . ?
C8 H8 0.9300 . ?
C9 C12 1.391(6) . ?
C10 H10 0.9300 . ?
C11 C12 1.375(5) . ?
C12 H12 0.9300 . ?
C13 H13 0.9300 . ?
C13 C14 1.455(5) . ?
C14 C15 1.404(6) . ?
C14 C18 1.396(6) . ?
C15 H15 0.9300 . ?
C15 C16 1.377(6) . ?
C16 H16 0.9300 . ?
C16 C17 1.399(7) . ?
C17 H17 0.9300 . ?
C17 C19 1.370(6) . ?
C18 C19 1.407(6) . ?
C20 H20A 0.9600 . ?
C20 H20B 0.9600 . ?
C20 H20C 0.9600 . ?
C21 C22 1.489(6) . ?
C22 H22A 0.9600 . ?
C22 H22B 0.9600 . ?
C22 H22C 0.9600 . ?
C23 C24 1.502(6) . ?
C24 H24A 0.9600 . ?
C24 H24B 0.9600 . ?
C24 H24C 0.9600 . ?
C25 H25A 0.9600 . ?
C25 H25B 0.9600 . ?
C25 H25C 0.9600 . ?
O9 H9A 0.8492 . ?
O9 H9B 0.8497 . ?
O10 H10A 0.8201 . ?
O10 C26 1.422(7) . ?
C26 H26A 0.9600 . ?
C26 H26B 0.9600 . ?
C26 H26C 0.9600 . ?

loop_
_geom_torsion_atom_site_label_1
_geom_torsion_atom_site_label_2
_geom_torsion_atom_site_label_3
_geom_torsion_atom_site_label_4
_geom_torsion
_geom_torsion_site_symmetry_1
_geom_torsion_site_symmetry_2
_geom_torsion_site_symmetry_3
_geom_torsion_site_symmetry_4
_geom_torsion_publ_flag
Dy1 O1 C7 C2 -145.1(3) . . . . ?
Dy1 O1 C7 C6 36.5(6) . . . . ?
Dy1 O2 C23 O3 174.1(4) 5_565 . . . ?
Dy1 O2 C23 O3 -3.7(4) . . . . ?
Dy1 O2 C23 C24 -6.7(9) 5_565 . . . ?
Dy1 O2 C23 C24 175.5(4) . . . . ?
Dy1 O3 C23 O2 4.1(4) . . . . ?
Dy1 O3 C23 C24 -175.2(4) . . . . ?
Dy1 O5 C21 O6 1.0(5) . . . . ?
Dy1 O5 C21 C22 -179.3(5) . . . . ?
Dy1 O6 C21 O5 -1.0(5) . . . . ?
Dy1 O6 C21 C22 179.3(5) . . . . ?
Dy1 N1 N3 C9 4.1(5) . . . . ?
Dy1 N1 C8 C6 -8.7(7) . . . . ?
Dy1 N2 C9 N3 -2.8(5) . . . . ?
Dy1 N2 C9 C12 178.2(3) . . . . ?
Dy1 N2 C10 N4 -179.6(3) . . . . ?
O7 C18 C19 O8 -1.4(6) . . . . ?
O7 C18 C19 C17 177.9(4) . . . . ?
O11 C2 C3 C4 -179.3(4) . . . . ?
O11 C2 C7 O1 1.9(5) . . . . ?
O11 C2 C7 C6 -179.6(4) . . . . ?
N1 N3 C9 N2 -1.0(6) . . . . ?
N1 N3 C9 C12 178.0(4) . . . . ?
N2 C9 C12 C11 1.0(6) . . . . ?
N3 N1 C8 C6 178.9(4) . . . . ?
N3 C9 C12 C11 -178.0(4) . . . . ?
N4 C11 C12 C9 1.5(6) . . . . ?
N5 N6 C13 C14 -179.5(4) . . . . ?
N5 C11 C12 C9 -178.6(4) . . . . ?
N6 N5 C11 N4 -173.9(3) . . . . ?
N6 N5 C11 C12 6.2(6) . . . . ?
N6 C13 C14 C15 -179.1(4) . . . . ?
N6 C13 C14 C18 2.2(6) . . . . ?
C1 O11 C2 C3 -0.2(6) . . . . ?
C1 O11 C2 C7 178.9(4) . . . . ?
C2 C3 C4 C5 -1.2(8) . . . . ?
C3 C2 C7 O1 -178.9(4) . . . . ?
C3 C2 C7 C6 -0.4(6) . . . . ?
C3 C4 C5 C6 -0.4(8) . . . . ?
C4 C5 C6 C7 1.6(7) . . . . ?
C4 C5 C6 C8 179.2(5) . . . . ?
C5 C6 C7 O1 177.3(4) . . . . ?
C5 C6 C7 C2 -1.2(6) . . . . ?
C5 C6 C8 N1 173.6(4) . . . . ?
C7 C2 C3 C4 1.6(7) . . . . ?
C7 C6 C8 N1 -9.0(7) . . . . ?
C8 N1 N3 C9 177.5(4) . . . . ?
C8 C6 C7 O1 -0.2(7) . . . . ?
C8 C6 C7 C2 -178.6(4) . . . . ?
C9 N2 C10 N4 0.7(7) . . . . ?
C10 N2 C9 N3 176.9(4) . . . . ?
C10 N2 C9 C12 -2.1(6) . . . . ?
C10 N4 C11 N5 177.4(4) . . . . ?
C10 N4 C11 C12 -2.7(6) . . . . ?
C11 N4 C10 N2 1.6(7) . . . . ?
C11 N5 N6 C13 176.4(4) . . . . ?
C13 C14 C15 C16 -177.4(4) . . . . ?
C13 C14 C18 O7 -0.5(7) . . . . ?
C13 C14 C18 C19 178.2(4) . . . . ?
C14 C15 C16 C17 -0.8(7) . . . . ?
C14 C18 C19 O8 179.8(4) . . . . ?
C14 C18 C19 C17 -0.9(7) . . . . ?
C15 C14 C18 O7 -179.2(4) . . . . ?
C15 C14 C18 C19 -0.4(6) . . . . ?
C15 C16 C17 C19 -0.5(7) . . . . ?
C16 C17 C19 O8 -179.4(4) . . . . ?
C16 C17 C19 C18 1.4(7) . . . . ?
C18 C14 C15 C16 1.3(7) . . . . ?
C20 O8 C19 C17 -5.4(7) . . . . ?
C20 O8 C19 C18 173.8(4) . . . . ?

loop_
_smtbx_masks_void_nr
_smtbx_masks_void_average_x
_smtbx_masks_void_average_y
_smtbx_masks_void_average_z
_smtbx_masks_void_volume
_smtbx_masks_void_count_electrons
_smtbx_masks_void_content
1 -0.122 0.250 0.250 652.7 129.9 '12 H2O'
2 0.549 0.750 0.750 652.7 129.9 '12 H2O'
3 0.213 0.081 0.533 8.1 0.0 ?
4 0.213 0.919 0.033 8.1 0.0 ?
5 0.287 0.419 0.967 8.1 0.0 ?
6 0.287 0.581 0.467 8.1 0.0 ?
7 0.713 0.419 0.533 8.1 0.0 ?
8 0.713 0.581 0.033 8.1 0.0 ?
9 0.787 0.081 0.967 8.1 0.0 ?
10 0.787 0.919 0.467 8.1 0.0 ?
